data_7119622
loop_
_publ_author_name
'Ramya Raghunathan'
'Elango Kumarasamy'
'Steffen Jockusch'
'Angel Ugrinov'
'J. Sivaguru'

_publ_section_title
;
 Engaging electronic effects for atropselective [5+2]-photocycloaddition
 of maleimides
;
_journal_name_full Chem.Commun.
_journal_page_first 8305
_journal_volume 52
_journal_year 2016
_chemical_formula_moiety 'C14 H12 Br N O2'
_chemical_formula_sum 'C14 H12 Br N O2'
_chemical_formula_weight 306.16
_chemical_name_systematic
;
 ?
;
_space_group_crystal_system monoclinic
_space_group_IT_number 14
_space_group_name_Hall '-P 2yn'
_space_group_name_H-M_alt 'P 1 21/n 1'
_symmetry_space_group_name_Hall '-P 2yn'
_symmetry_space_group_name_H-M 'P 1 21/n 1'
_atom_sites_solution_hydrogens geom
_audit_creation_date 2014-07-01
_audit_creation_method
;
Olex2 1.2
(compiled 2014.06.27 svn.r2953 for OlexSys, GUI svn.r4855)
;
_audit_update_record
;
2016-03-22 deposited with the CCDC.
2016-05-23 downloaded from the CCDC.
;
_cell_angle_alpha 90
_cell_angle_beta 108.4870(10)
_cell_angle_gamma 90
_cell_formula_units_Z 8
_cell_length_a 18.1984(5)
_cell_length_b 7.3629(2)
_cell_length_c 19.2858(5)
_cell_measurement_reflns_used 9956
_cell_measurement_temperature 100(2)
_cell_measurement_theta_max 66.502
_cell_measurement_theta_min 2.910
_cell_volume 2450.81(11)
_computing_cell_refinement 'SAINT v8.34A (Bruker, 2013)'
_computing_data_reduction 'SAINT v8.34A (Bruker, 2013)'
_computing_molecular_graphics 'Olex2 (Dolomanov et al., 2009)'
_computing_publication_material 'Olex2 (Dolomanov et al., 2009)'
_computing_structure_refinement 'ShelXL (Sheldrick, 2008)'
_diffrn_ambient_temperature 99.96
_diffrn_measured_fraction_theta_full 0.975
_diffrn_measured_fraction_theta_max 0.993
_diffrn_measurement_device_type 'Bruker APEX-II CCD'
_diffrn_measurement_method '\f and \w scans'
_diffrn_radiation_type CuK\a
_diffrn_radiation_wavelength 1.54178
_diffrn_reflns_av_R_equivalents 0.0475
_diffrn_reflns_av_unetI/netI 0.0270
_diffrn_reflns_Laue_measured_fraction_full 0.975
_diffrn_reflns_Laue_measured_fraction_max 0.993
_diffrn_reflns_limit_h_max 21
_diffrn_reflns_limit_h_min -21
_diffrn_reflns_limit_k_max 8
_diffrn_reflns_limit_k_min -8
_diffrn_reflns_limit_l_max 22
_diffrn_reflns_limit_l_min -22
_diffrn_reflns_number 34112
_diffrn_reflns_point_group_measured_fraction_full 0.975
_diffrn_reflns_point_group_measured_fraction_max 0.993
_diffrn_reflns_theta_full 67.679
_diffrn_reflns_theta_max 66.851
_diffrn_reflns_theta_min 2.910
_diffrn_standards_number 0
_exptl_absorpt_coefficient_mu 4.534
_exptl_absorpt_correction_T_max 0.7528
_exptl_absorpt_correction_T_min 0.5866
_exptl_absorpt_correction_type multi-scan
_exptl_absorpt_process_details
;
SADABS-2012/1 (Bruker,2012) was used for absorption correction.
wR2(int) was 0.0904 before and 0.0601 after correction.
The Ratio of minimum to maximum transmission is 0.7792.
The \l/2 correction factor is 0.0015.
;
_exptl_crystal_colour yellow
_exptl_crystal_colour_primary yellow
_exptl_crystal_density_diffrn 1.665
_exptl_crystal_description plate
_exptl_crystal_F_000 1236
_exptl_crystal_size_max 0.24
_exptl_crystal_size_mid 0.166
_exptl_crystal_size_min 0.06
_refine_diff_density_max 0.572
_refine_diff_density_min -0.618
_refine_diff_density_rms 0.077
_refine_ls_extinction_coef .
_refine_ls_extinction_method none
_refine_ls_goodness_of_fit_ref 1.088
_refine_ls_hydrogen_treatment constr
_refine_ls_matrix_type full
_refine_ls_number_parameters 327
_refine_ls_number_reflns 4323
_refine_ls_number_restraints 0
_refine_ls_restrained_S_all 1.088
_refine_ls_R_factor_all 0.0384
_refine_ls_R_factor_gt 0.0321
_refine_ls_shift/su_max 0.001
_refine_ls_shift/su_mean 0.000
_refine_ls_structure_factor_coef Fsqd
_refine_ls_weighting_details 'w=1/[\s^2^(Fo^2^)+(0.0315P)^2^+4.2277P] where P=(Fo^2^+2Fc^2^)/3'
_refine_ls_weighting_scheme calc
_refine_ls_wR_factor_gt 0.0778
_refine_ls_wR_factor_ref 0.0822
_reflns_Friedel_coverage 0.000
_reflns_Friedel_fraction_full .
_reflns_Friedel_fraction_max .
_reflns_number_gt 3735
_reflns_number_total 4323
_reflns_threshold_expression 'I > 2\s(I)'
_cod_data_source_file c6cc02962k2.cif
_cod_data_source_block 2c
_cod_database_code 7119622
_cod_depositor_comments
;

2017-10-02
Z value and formula fixed to values more according to usual
chemical conventions.                 miguel
;
_cod_original_formula_sum 'C27 H24 Br2 N3 O4'
_cod_original_formula_weight 614.31
_cod_original_formula_moiety '2(C14 H12 Br N O2)'
_cod_original_formula_units_Z 4
_shelxl_version_number 2014-1
_shelx_space_group_comment
;
The symmetry employed for this shelxl refinement is uniquely defined
by the following loop, which should always be used as a source of
symmetry information in preference to the above space-group names.
They are only intended as comments.
;
_shelx_estimated_absorpt_t_max 0.773
_shelx_estimated_absorpt_t_min 0.409
_olex2_refinement_description
;
1. Fixed Uiso
 At 1.2 times of:
  All C(H) groups, All C(H,H) groups
 At 1.5 times of:
  All C(H,H,H) groups
2.a Ternary CH refined with riding coordinates:
 C10(H10), C18(H18)
2.b Secondary CH2 refined with riding coordinates:
 C9(H9A,H9B), C11(H11A,H11B), C17(H17A,H17B), C19(H19A,H19B)
2.c Aromatic/amide H refined with riding coordinates:
 C3(H3), C7(H7), C8(H8), C13(H13), C20(H20), C21(H21), C23(H23), C25(H25)
2.d Idealised Me refined as rotating group:
 C2(H2A,H2B,H2C), C27(H27A,H27B,H27C)
;
_olex2_submission_special_instructions 'No special instructions were received'

loop_
_space_group_symop_operation_xyz
'x, y, z'
'-x+1/2, y+1/2, -z+1/2'
'-x, -y, -z'
'x-1/2, -y-1/2, z-1/2'

loop_
_atom_site_label
_atom_site_type_symbol
_atom_site_fract_x
_atom_site_fract_y
_atom_site_fract_z
_atom_site_U_iso_or_equiv
_atom_site_adp_type
_atom_site_occupancy
_atom_site_site_symmetry_order
_atom_site_calc_flag
_atom_site_refinement_flags_posn
_atom_site_refinement_flags_adp
_atom_site_refinement_flags_occupancy
_atom_site_disorder_assembly
_atom_site_disorder_group
Br1 Br 0.71816(2) 0.99120(4) 0.01715(2) 0.02204(10) Uani 1 1 d . . . . .
Br2 Br -0.20526(2) 1.48980(4) 0.02883(2) 0.02310(10) Uani 1 1 d . . . . .
O1 O 0.46307(11) 0.7295(3) 0.02336(11) 0.0234(5) Uani 1 1 d . . . . .
O2 O 0.75925(13) 0.8867(3) 0.17640(12) 0.0294(5) Uani 1 1 d . . . . .
O3 O -0.13379(14) 1.3682(3) 0.18748(12) 0.0338(5) Uani 1 1 d . . . . .
O4 O 0.05082(12) 1.2380(3) 0.02359(11) 0.0238(5) Uani 1 1 d . . . . .
N1 N 0.55912(13) 0.5674(3) 0.10525(12) 0.0163(5) Uani 1 1 d . . . . .
C2 C 0.40436(18) 0.6606(4) 0.13883(18) 0.0263(7) Uani 1 1 d . . . . .
H2A H 0.3700 0.6866 0.0893 0.039 Uiso 1 1 calc GR . . . .
H2B H 0.4453 0.7528 0.1532 0.039 Uiso 1 1 calc GR . . . .
H2C H 0.3744 0.6627 0.1731 0.039 Uiso 1 1 calc GR . . . .
N3 N 0.01344(13) 1.0653(3) 0.10534(13) 0.0171(5) Uani 1 1 d . . . . .
C1 C 0.66386(17) 0.8360(4) 0.06309(16) 0.0193(6) Uani 1 1 d . . . . .
C3 C 0.58948(16) 0.8002(4) 0.02752(16) 0.0194(6) Uani 1 1 d . . . . .
H3 H 0.5702 0.8490 -0.0205 0.023 Uiso 1 1 calc R . . . .
C4 C 0.53187(16) 0.6945(4) 0.05214(15) 0.0180(6) Uani 1 1 d . . . . .
C5 C 0.51140(16) 0.4435(4) 0.12918(15) 0.0182(6) Uani 1 1 d . . . . .
C6 C 0.54975(16) 0.2782(4) 0.14737(15) 0.0180(6) Uani 1 1 d . . . . .
C7 C 0.51346(17) 0.1318(4) 0.16795(16) 0.0217(6) Uani 1 1 d . . . . .
H7 H 0.5389 0.0178 0.1794 0.026 Uiso 1 1 calc R . . . .
C8 C 0.43897(18) 0.1558(4) 0.17143(17) 0.0253(7) Uani 1 1 d . . . . .
H8 H 0.4116 0.0554 0.1821 0.030 Uiso 1 1 calc R . . . .
C9 C 0.63054(16) 0.2894(4) 0.14334(16) 0.0208(6) Uani 1 1 d . . . . .
H9A H 0.6386 0.1983 0.1087 0.025 Uiso 1 1 calc R . . . .
H9B H 0.6692 0.2689 0.1920 0.025 Uiso 1 1 calc R . . . .
C10 C 0.63695(16) 0.4834(4) 0.11620(15) 0.0178(6) Uani 1 1 d . . . . .
H10 H 0.6470 0.4774 0.0682 0.021 Uiso 1 1 calc R . . . .
C11 C 0.69863(16) 0.5995(4) 0.16875(15) 0.0179(6) Uani 1 1 d . . . . .
H11A H 0.6844 0.6176 0.2137 0.022 Uiso 1 1 calc R . . . .
H11B H 0.7483 0.5322 0.1826 0.022 Uiso 1 1 calc R . . . .
C12 C 0.71099(16) 0.7829(4) 0.13955(16) 0.0202(6) Uani 1 1 d . . . . .
C13 C 0.40453(17) 0.3259(4) 0.15938(17) 0.0243(6) Uani 1 1 d . . . . .
H13 H 0.3546 0.3401 0.1644 0.029 Uiso 1 1 calc R . . . .
C14 C 0.44010(16) 0.4771(4) 0.14022(15) 0.0191(6) Uani 1 1 d . . . . .
C15 C -0.12021(16) 1.3313(4) 0.07059(15) 0.0186(6) Uani 1 1 d . . . . .
C16 C -0.11292(16) 1.2700(4) 0.14692(16) 0.0221(6) Uani 1 1 d . . . . .
C17 C -0.08179(16) 1.0824(4) 0.17097(15) 0.0198(6) Uani 1 1 d . . . . .
H17A H -0.1225 1.0122 0.1830 0.024 Uiso 1 1 calc R . . . .
H17B H -0.0374 1.0941 0.2165 0.024 Uiso 1 1 calc R . . . .
C18 C -0.05566(16) 0.9749(4) 0.11638(16) 0.0190(6) Uani 1 1 d . . . . .
H18 H -0.0986 0.9707 0.0687 0.023 Uiso 1 1 calc R . . . .
C19 C -0.02889(17) 0.7807(4) 0.14057(17) 0.0225(6) Uani 1 1 d . . . . .
H19A H -0.0353 0.7530 0.1886 0.027 Uiso 1 1 calc R . . . .
H19B H -0.0588 0.6911 0.1042 0.027 Uiso 1 1 calc R . . . .
C1A C 0.05521(17) 0.7774(4) 0.14568(15) 0.0193(6) Uani 1 1 d . . . . .
C20 C 0.10724(17) 0.6355(4) 0.16598(16) 0.0222(6) Uani 1 1 d . . . . .
H20 H 0.0909 0.5192 0.1767 0.027 Uiso 1 1 calc R . . . .
C21 C 0.18393(18) 0.6661(4) 0.17046(17) 0.0254(7) Uani 1 1 d . . . . .
H21 H 0.2200 0.5687 0.1819 0.030 Uiso 1 1 calc R . . . .
C22 C 0.00306(16) 1.1970(4) 0.05338(15) 0.0179(6) Uani 1 1 d . . . . .
C23 C -0.07193(16) 1.3008(4) 0.03219(16) 0.0204(6) Uani 1 1 d . . . . .
H23 H -0.0872 1.3522 -0.0154 0.025 Uiso 1 1 calc R . . . .
C24 C 0.07894(16) 0.9463(4) 0.12812(15) 0.0179(6) Uani 1 1 d . . . . .
C25 C 0.20770(17) 0.8376(4) 0.15827(16) 0.0234(6) Uani 1 1 d . . . . .
H25 H 0.2608 0.8563 0.1635 0.028 Uiso 1 1 calc R . . . .
C26 C 0.15705(17) 0.9851(4) 0.13854(16) 0.0206(6) Uani 1 1 d . . . . .
C27 C 0.18911(17) 1.1724(4) 0.13602(18) 0.0253(7) Uani 1 1 d . . . . .
H27A H 0.1860 1.2017 0.0856 0.038 Uiso 1 1 calc GR . . . .
H27B H 0.2433 1.1764 0.1673 0.038 Uiso 1 1 calc GR . . . .
H27C H 0.1589 1.2610 0.1535 0.038 Uiso 1 1 calc GR . . . .

loop_
_atom_site_aniso_label
_atom_site_aniso_U_11
_atom_site_aniso_U_22
_atom_site_aniso_U_33
_atom_site_aniso_U_23
_atom_site_aniso_U_13
_atom_site_aniso_U_12
Br1 0.02057(16) 0.02056(17) 0.02685(17) 0.00326(12) 0.01018(12) -0.00262(12)
Br2 0.01861(16) 0.02145(18) 0.03050(18) 0.00314(12) 0.00958(12) 0.00454(12)
O1 0.0167(10) 0.0279(12) 0.0244(10) 0.0030(9) 0.0048(8) 0.0003(9)
O2 0.0312(12) 0.0288(12) 0.0263(11) -0.0032(9) 0.0064(9) -0.0133(10)
O3 0.0407(13) 0.0351(13) 0.0277(12) -0.0037(10) 0.0141(10) 0.0121(11)
O4 0.0202(10) 0.0286(12) 0.0269(11) 0.0056(9) 0.0136(9) 0.0022(9)
N1 0.0132(11) 0.0138(12) 0.0235(12) 0.0020(10) 0.0081(9) 0.0005(9)
C2 0.0230(15) 0.0223(17) 0.0371(17) 0.0009(13) 0.0147(13) 0.0014(13)
N3 0.0140(11) 0.0164(12) 0.0225(12) 0.0027(10) 0.0080(9) 0.0016(10)
C1 0.0220(14) 0.0123(14) 0.0248(14) -0.0012(11) 0.0091(12) 0.0006(11)
C3 0.0203(14) 0.0174(15) 0.0210(14) 0.0015(11) 0.0072(11) 0.0011(12)
C4 0.0172(14) 0.0164(14) 0.0196(13) -0.0028(11) 0.0048(11) -0.0015(11)
C5 0.0202(14) 0.0171(14) 0.0183(13) -0.0017(11) 0.0074(11) -0.0045(12)
C6 0.0202(14) 0.0154(14) 0.0188(14) -0.0030(11) 0.0070(11) -0.0005(11)
C7 0.0274(15) 0.0143(14) 0.0243(14) -0.0002(11) 0.0093(12) 0.0013(12)
C8 0.0310(16) 0.0196(16) 0.0293(16) -0.0018(13) 0.0150(13) -0.0095(13)
C9 0.0206(14) 0.0143(14) 0.0270(15) -0.0003(12) 0.0067(12) 0.0031(12)
C10 0.0146(13) 0.0178(15) 0.0212(14) -0.0002(11) 0.0061(11) 0.0026(11)
C11 0.0157(13) 0.0172(15) 0.0205(14) 0.0007(11) 0.0052(11) -0.0001(11)
C12 0.0162(13) 0.0221(16) 0.0237(14) -0.0042(12) 0.0083(11) -0.0028(12)
C13 0.0222(15) 0.0225(16) 0.0313(16) -0.0040(13) 0.0130(12) -0.0038(13)
C14 0.0184(14) 0.0177(15) 0.0221(14) -0.0024(11) 0.0075(11) -0.0030(11)
C15 0.0154(13) 0.0152(14) 0.0251(14) -0.0006(11) 0.0062(11) -0.0004(11)
C16 0.0162(14) 0.0253(16) 0.0258(15) -0.0031(13) 0.0083(12) 0.0003(12)
C17 0.0180(14) 0.0211(15) 0.0236(14) 0.0015(12) 0.0111(11) 0.0010(12)
C18 0.0155(13) 0.0165(15) 0.0256(15) 0.0017(11) 0.0075(11) -0.0018(11)
C19 0.0216(15) 0.0167(15) 0.0303(16) 0.0038(12) 0.0097(12) -0.0011(12)
C1A 0.0207(14) 0.0156(14) 0.0226(14) -0.0008(11) 0.0082(12) -0.0006(12)
C20 0.0256(15) 0.0144(14) 0.0273(15) -0.0003(12) 0.0095(12) -0.0013(12)
C21 0.0243(15) 0.0188(16) 0.0307(16) 0.0007(13) 0.0056(13) 0.0080(13)
C22 0.0168(13) 0.0162(14) 0.0214(14) -0.0015(11) 0.0071(11) -0.0006(11)
C23 0.0188(14) 0.0192(15) 0.0225(14) 0.0016(12) 0.0055(11) 0.0008(12)
C24 0.0186(14) 0.0166(14) 0.0175(13) -0.0010(11) 0.0045(11) 0.0026(11)
C25 0.0171(14) 0.0226(16) 0.0310(16) -0.0030(13) 0.0080(12) 0.0029(12)
C26 0.0181(14) 0.0200(15) 0.0231(14) -0.0033(11) 0.0057(11) 0.0016(12)
C27 0.0173(14) 0.0229(16) 0.0364(17) -0.0004(13) 0.0097(13) -0.0031(12)

loop_
_atom_type_symbol
_atom_type_description
_atom_type_scat_dispersion_real
_atom_type_scat_dispersion_imag
_atom_type_scat_source
C C 0.0181 0.0091 'International Tables Vol C Tables 4.2.6.8 and 6.1.1.4'
H H 0.0000 0.0000 'International Tables Vol C Tables 4.2.6.8 and 6.1.1.4'
N N 0.0311 0.0180 'International Tables Vol C Tables 4.2.6.8 and 6.1.1.4'
O O 0.0492 0.0322 'International Tables Vol C Tables 4.2.6.8 and 6.1.1.4'
Br Br -0.6763 1.2805 'International Tables Vol C Tables 4.2.6.8 and 6.1.1.4'

loop_
_geom_angle_atom_site_label_1
_geom_angle_atom_site_label_2
_geom_angle_atom_site_label_3
_geom_angle
_geom_angle_site_symmetry_1
_geom_angle_site_symmetry_3
C4 N1 C5 124.5(2) . .
C4 N1 C10 119.6(2) . .
C5 N1 C10 109.5(2) . .
H2A C2 H2B 109.5 . .
H2A C2 H2C 109.5 . .
H2B C2 H2C 109.5 . .
C14 C2 H2A 109.5 . .
C14 C2 H2B 109.5 . .
C14 C2 H2C 109.5 . .
C22 N3 C18 119.6(2) . .
C22 N3 C24 124.6(2) . .
C24 N3 C18 109.8(2) . .
C3 C1 Br1 118.1(2) . .
C3 C1 C12 128.5(3) . .
C12 C1 Br1 113.2(2) . .
C1 C3 H3 115.2 . .
C1 C3 C4 129.5(3) . .
C4 C3 H3 115.2 . .
O1 C4 N1 124.2(3) . .
O1 C4 C3 117.7(3) . .
N1 C4 C3 118.1(2) . .
C6 C5 N1 109.3(2) . .
C6 C5 C14 122.0(3) . .
C14 C5 N1 128.4(3) . .
C5 C6 C9 111.1(2) . .
C7 C6 C5 120.4(3) . .
C7 C6 C9 128.4(3) . .
C6 C7 H7 120.8 . .
C6 C7 C8 118.4(3) . .
C8 C7 H7 120.8 . .
C7 C8 H8 119.9 . .
C13 C8 C7 120.2(3) . .
C13 C8 H8 119.9 . .
C6 C9 H9A 110.9 . .
C6 C9 H9B 110.9 . .
C6 C9 C10 104.5(2) . .
H9A C9 H9B 108.9 . .
C10 C9 H9A 110.9 . .
C10 C9 H9B 110.9 . .
N1 C10 C9 105.1(2) . .
N1 C10 H10 109.3 . .
N1 C10 C11 109.2(2) . .
C9 C10 H10 109.3 . .
C11 C10 C9 114.6(2) . .
C11 C10 H10 109.3 . .
C10 C11 H11A 108.5 . .
C10 C11 H11B 108.5 . .
H11A C11 H11B 107.5 . .
C12 C11 C10 115.0(2) . .
C12 C11 H11A 108.5 . .
C12 C11 H11B 108.5 . .
O2 C12 C1 119.6(3) . .
O2 C12 C11 120.9(3) . .
C1 C12 C11 119.5(2) . .
C8 C13 H13 118.6 . .
C8 C13 C14 122.8(3) . .
C14 C13 H13 118.6 . .
C5 C14 C2 125.1(3) . .
C13 C14 C2 119.3(3) . .
C13 C14 C5 115.4(3) . .
C16 C15 Br2 113.9(2) . .
C23 C15 Br2 117.3(2) . .
C23 C15 C16 128.5(3) . .
O3 C16 C15 120.3(3) . .
O3 C16 C17 120.8(3) . .
C15 C16 C17 118.9(2) . .
C16 C17 H17A 108.3 . .
C16 C17 H17B 108.3 . .
C16 C17 C18 115.9(2) . .
H17A C17 H17B 107.4 . .
C18 C17 H17A 108.3 . .
C18 C17 H17B 108.3 . .
N3 C18 C17 109.3(2) . .
N3 C18 H18 109.3 . .
N3 C18 C19 104.9(2) . .
C17 C18 H18 109.3 . .
C17 C18 C19 114.6(2) . .
C19 C18 H18 109.3 . .
C18 C19 H19A 110.8 . .
C18 C19 H19B 110.8 . .
H19A C19 H19B 108.9 . .
C1A C19 C18 104.7(2) . .
C1A C19 H19A 110.8 . .
C1A C19 H19B 110.8 . .
C20 C1A C19 128.6(3) . .
C20 C1A C24 120.5(3) . .
C24 C1A C19 111.0(3) . .
C1A C20 H20 120.7 . .
C1A C20 C21 118.7(3) . .
C21 C20 H20 120.7 . .
C20 C21 H21 120.0 . .
C25 C21 C20 120.1(3) . .
C25 C21 H21 120.0 . .
O4 C22 N3 124.6(3) . .
O4 C22 C23 117.8(3) . .
N3 C22 C23 117.6(2) . .
C15 C23 C22 129.4(3) . .
C15 C23 H23 115.3 . .
C22 C23 H23 115.3 . .
C1A C24 N3 109.2(2) . .
C1A C24 C26 121.7(3) . .
C26 C24 N3 128.9(3) . .
C21 C25 H25 118.6 . .
C21 C25 C26 122.9(3) . .
C26 C25 H25 118.6 . .
C24 C26 C27 124.7(3) . .
C25 C26 C24 115.6(3) . .
C25 C26 C27 119.5(3) . .
C26 C27 H27A 109.5 . .
C26 C27 H27B 109.5 . .
C26 C27 H27C 109.5 . .
H27A C27 H27B 109.5 . .
H27A C27 H27C 109.5 . .
H27B C27 H27C 109.5 . .

loop_
_geom_bond_atom_site_label_1
_geom_bond_atom_site_label_2
_geom_bond_distance
_geom_bond_site_symmetry_2
Br1 C1 1.903(3) .
Br2 C15 1.901(3) .
O1 C4 1.225(3) .
O2 C12 1.210(4) .
O3 C16 1.211(4) .
O4 C22 1.222(3) .
N1 C4 1.360(4) .
N1 C5 1.433(4) .
N1 C10 1.498(3) .
C2 H2A 0.9800 .
C2 H2B 0.9800 .
C2 H2C 0.9800 .
C2 C14 1.496(4) .
N3 C18 1.496(3) .
N3 C22 1.364(4) .
N3 C24 1.432(4) .
C1 C3 1.335(4) .
C1 C12 1.504(4) .
C3 H3 0.9500 .
C3 C4 1.499(4) .
C5 C6 1.392(4) .
C5 C14 1.402(4) .
C6 C7 1.386(4) .
C6 C9 1.499(4) .
C7 H7 0.9500 .
C7 C8 1.390(4) .
C8 H8 0.9500 .
C8 C13 1.387(5) .
C9 H9A 0.9900 .
C9 H9B 0.9900 .
C9 C10 1.538(4) .
C10 H10 1.0000 .
C10 C11 1.515(4) .
C11 H11A 0.9900 .
C11 H11B 0.9900 .
C11 C12 1.507(4) .
C13 H13 0.9500 .
C13 C14 1.395(4) .
C15 C16 1.505(4) .
C15 C23 1.335(4) .
C16 C17 1.509(4) .
C17 H17A 0.9900 .
C17 H17B 0.9900 .
C17 C18 1.509(4) .
C18 H18 1.0000 .
C18 C19 1.535(4) .
C19 H19A 0.9900 .
C19 H19B 0.9900 .
C19 C1A 1.502(4) .
C1A C20 1.381(4) .
C1A C24 1.393(4) .
C20 H20 0.9500 .
C20 C21 1.389(4) .
C21 H21 0.9500 .
C21 C25 1.379(4) .
C22 C23 1.503(4) .
C23 H23 0.9500 .
C24 C26 1.401(4) .
C25 H25 0.9500 .
C25 C26 1.397(4) .
C26 C27 1.504(4) .
C27 H27A 0.9800 .
C27 H27B 0.9800 .
C27 H27C 0.9800 .

loop_
_geom_torsion_atom_site_label_1
_geom_torsion_atom_site_label_2
_geom_torsion_atom_site_label_3
_geom_torsion_atom_site_label_4
_geom_torsion
_geom_torsion_site_symmetry_1
_geom_torsion_site_symmetry_2
_geom_torsion_site_symmetry_3
_geom_torsion_site_symmetry_4
Br1 C1 C3 C4 -175.5(2) . . . .
Br1 C1 C12 O2 30.7(4) . . . .
Br1 C1 C12 C11 -148.1(2) . . . .
Br2 C15 C16 O3 -30.9(4) . . . .
Br2 C15 C16 C17 147.1(2) . . . .
Br2 C15 C23 C22 174.0(2) . . . .
O3 C16 C17 C18 -178.4(3) . . . .
O4 C22 C23 C15 -154.0(3) . . . .
N1 C5 C6 C7 -176.0(2) . . . .
N1 C5 C6 C9 5.7(3) . . . .
N1 C5 C14 C2 -9.1(5) . . . .
N1 C5 C14 C13 176.1(3) . . . .
N1 C10 C11 C12 -68.4(3) . . . .
N3 C18 C19 C1A 3.1(3) . . . .
N3 C22 C23 C15 25.1(5) . . . .
N3 C24 C26 C25 -177.4(3) . . . .
N3 C24 C26 C27 7.8(5) . . . .
C1 C3 C4 O1 155.1(3) . . . .
C1 C3 C4 N1 -24.4(5) . . . .
C3 C1 C12 O2 -143.6(3) . . . .
C3 C1 C12 C11 37.7(4) . . . .
C4 N1 C5 C6 145.2(3) . . . .
C4 N1 C5 C14 -40.1(4) . . . .
C4 N1 C10 C9 -148.7(2) . . . .
C4 N1 C10 C11 87.9(3) . . . .
C5 N1 C4 O1 7.2(4) . . . .
C5 N1 C4 C3 -173.4(2) . . . .
C5 N1 C10 C9 4.5(3) . . . .
C5 N1 C10 C11 -118.9(2) . . . .
C5 C6 C7 C8 -1.4(4) . . . .
C5 C6 C9 C10 -2.7(3) . . . .
C6 C5 C14 C2 165.0(3) . . . .
C6 C5 C14 C13 -9.9(4) . . . .
C6 C7 C8 C13 -4.4(4) . . . .
C6 C9 C10 N1 -1.1(3) . . . .
C6 C9 C10 C11 118.7(3) . . . .
C7 C6 C9 C10 179.2(3) . . . .
C7 C8 C13 C14 3.0(5) . . . .
C8 C13 C14 C2 -171.2(3) . . . .
C8 C13 C14 C5 4.0(4) . . . .
C9 C6 C7 C8 176.5(3) . . . .
C9 C10 C11 C12 174.0(2) . . . .
C10 N1 C4 O1 156.2(3) . . . .
C10 N1 C4 C3 -24.4(4) . . . .
C10 N1 C5 C6 -6.4(3) . . . .
C10 N1 C5 C14 168.3(3) . . . .
C10 C11 C12 O2 -179.3(3) . . . .
C10 C11 C12 C1 -0.6(4) . . . .
C12 C1 C3 C4 -1.4(5) . . . .
C14 C5 C6 C7 8.9(4) . . . .
C14 C5 C6 C9 -169.4(3) . . . .
C15 C16 C17 C18 3.6(4) . . . .
C16 C15 C23 C22 0.2(5) . . . .
C16 C17 C18 N3 66.1(3) . . . .
C16 C17 C18 C19 -176.5(2) . . . .
C17 C18 C19 C1A -116.8(3) . . . .
C18 N3 C22 O4 -155.5(3) . . . .
C18 N3 C22 C23 25.5(4) . . . .
C18 N3 C24 C1A 6.5(3) . . . .
C18 N3 C24 C26 -168.5(3) . . . .
C18 C19 C1A C20 179.2(3) . . . .
C18 C19 C1A C24 0.6(3) . . . .
C19 C1A C20 C21 -176.7(3) . . . .
C19 C1A C24 N3 -4.4(3) . . . .
C19 C1A C24 C26 171.0(3) . . . .
C1A C20 C21 C25 3.2(5) . . . .
C1A C24 C26 C25 8.1(4) . . . .
C1A C24 C26 C27 -166.6(3) . . . .
C20 C1A C24 N3 176.9(3) . . . .
C20 C1A C24 C26 -7.7(4) . . . .
C20 C21 C25 C26 -2.4(5) . . . .
C21 C25 C26 C24 -3.1(4) . . . .
C21 C25 C26 C27 171.9(3) . . . .
C22 N3 C18 C17 -88.3(3) . . . .
C22 N3 C18 C19 148.3(3) . . . .
C22 N3 C24 C1A -146.1(3) . . . .
C22 N3 C24 C26 38.9(4) . . . .
C23 C15 C16 O3 143.1(3) . . . .
C23 C15 C16 C17 -38.9(4) . . . .
C24 N3 C18 C17 117.5(3) . . . .
C24 N3 C18 C19 -5.8(3) . . . .
C24 N3 C22 O4 -5.4(4) . . . .
C24 N3 C22 C23 175.6(2) . . . .
C24 C1A C20 C21 1.8(4) . . . .
